data_7212596
loop_
_publ_author_name
'Visinescu, Diana'
'Fabelo, Oscar'
'Ruiz-P\'erez, Catalina'
'Lloret, Francesc'
'Julve, Miguel'

_publ_section_title
;
 [Fe(phen)(CN)4]&#x2212;: a suitable metalloligand unit to build 3d--4f
 heterobimetallic complexes with mixed bpym-cyano bridges (phen =
 1,10-phenantroline, bpym = 2,2&#x2032;-bipyrimidine)
;
_journal_issue 8
_journal_name_full CrystEngComm
_journal_page_first 2454
_journal_paper_doi 10.1039/c002305a
_journal_volume 12
_journal_year 2010
_chemical_formula_sum 'C72 H74 Fe4 Gd2 N30 O23'
_chemical_formula_weight 2265.51
_space_group_IT_number 2
_symmetry_cell_setting triclinic
_symmetry_Int_Tables_number 2
_symmetry_space_group_name_Hall '-P 1'
_symmetry_space_group_name_H-M 'P -1'
_atom_sites_solution_hydrogens geom
_atom_sites_solution_primary direct
_atom_sites_solution_secondary difmap
_audit_creation_method SHELXL-97
_cell_angle_alpha 94.712(7)
_cell_angle_beta 104.484(5)
_cell_angle_gamma 92.130(5)
_cell_formula_units_Z 1
_cell_length_a 10.1241(6)
_cell_length_b 14.9965(12)
_cell_length_c 16.4861(10)
_cell_measurement_temperature 150(2)
_cell_volume 2411.0(3)
_computing_cell_refinement 'EvalCCD (Duisenberg & Schreurs 1990-2000)'
_computing_data_collection 'Collect (Bruker AXS BV, 1997-2004)'
_computing_data_reduction 'EvalCCD (Duisenberg & Schreurs 1990-2000)'
_computing_molecular_graphics 'Ortep-3 for Windows (Farrugia, 1997)'
_computing_publication_material 'WinGX publication routines (Farrugia, 1999)'
_computing_structure_refinement 'SHELXL-97 (Sheldrick, 1997)'
_computing_structure_solution 'SHELXL-97 (Sheldrick, 1997)'
_diffrn_ambient_temperature 150(2)
_diffrn_detector 'CCD plate'
_diffrn_detector_area_resol_mean 9
_diffrn_measured_fraction_theta_full 0.981
_diffrn_measured_fraction_theta_max 0.981
_diffrn_measurement_device '95mm CCD camera on \k-goniostat'
_diffrn_measurement_device_type KappaCCD
_diffrn_measurement_method 'CCD rotation images, thick slices'
_diffrn_radiation_monochromator 'horizonally mounted graphite crystal'
_diffrn_radiation_probe x-ray
_diffrn_radiation_type MoK\a
_diffrn_radiation_wavelength 0.71073
_diffrn_reflns_av_R_equivalents 0.0254
_diffrn_reflns_av_sigmaI/netI 0.0195
_diffrn_reflns_limit_h_max 13
_diffrn_reflns_limit_h_min -13
_diffrn_reflns_limit_k_max 19
_diffrn_reflns_limit_k_min -19
_diffrn_reflns_limit_l_max 21
_diffrn_reflns_limit_l_min -21
_diffrn_reflns_number 46817
_diffrn_reflns_theta_full 27.50
_diffrn_reflns_theta_max 27.50
_diffrn_reflns_theta_min 6.42
_diffrn_source 'Enraf Nonius FR590'
_exptl_absorpt_coefficient_mu 2.023
_exptl_absorpt_correction_type none
_exptl_crystal_colour Brown
_exptl_crystal_density_diffrn 1.560
_exptl_crystal_density_method 'not measured'
_exptl_crystal_description Prism
_exptl_crystal_F_000 1132
_exptl_crystal_size_max 0.09
_exptl_crystal_size_mid 0.08
_exptl_crystal_size_min 0.08
_refine_diff_density_max 2.174
_refine_diff_density_min -0.777
_refine_diff_density_rms 0.107
_refine_ls_extinction_method none
_refine_ls_goodness_of_fit_ref 1.126
_refine_ls_hydrogen_treatment constr
_refine_ls_matrix_type full
_refine_ls_number_parameters 595
_refine_ls_number_reflns 10868
_refine_ls_number_restraints 0
_refine_ls_restrained_S_all 1.126
_refine_ls_R_factor_all 0.0354
_refine_ls_R_factor_gt 0.0303
_refine_ls_shift/su_max 0.001
_refine_ls_shift/su_mean 0.000
_refine_ls_structure_factor_coef Fsqd
_refine_ls_weighting_details 'calc w=1/[\s^2^(Fo^2^)+(0.0423P)^2^+5.3900P] where P=(Fo^2^+2Fc^2^)/3'
_refine_ls_weighting_scheme calc
_refine_ls_wR_factor_gt 0.0841
_refine_ls_wR_factor_ref 0.0895
_reflns_number_gt 10030
_reflns_number_total 10868
_reflns_threshold_expression >2sigma(I)
_cod_data_source_file c002305a.txt
_cod_data_source_block compound2
_cod_database_code 7212596

loop_
_symmetry_equiv_pos_as_xyz
'x, y, z'
'-x, -y, -z'

loop_
_atom_site_label
_atom_site_type_symbol
_atom_site_fract_x
_atom_site_fract_y
_atom_site_fract_z
_atom_site_U_iso_or_equiv
_atom_site_adp_type
_atom_site_occupancy
_atom_site_symmetry_multiplicity
_atom_site_calc_flag
_atom_site_refinement_flags
Gd1 Gd 0.706951(13) 0.664815(9) 0.129124(8) 0.01638(5) Uani 1 1 d .
Fe1 Fe 1.12579(4) 0.45325(3) 0.27057(2) 0.01826(9) Uani 1 1 d .
Fe2 Fe 0.37330(5) 0.91928(3) 0.20899(3) 0.02337(10) Uani 1 1 d .
C1 C 0.7935(3) 0.4718(2) 0.0301(2) 0.0237(6) Uani 1 1 d .
H1 H 0.8799 0.4962 0.0589 0.028 Uiso 1 1 calc R
C2 C 0.7822(3) 0.3937(2) -0.0210(2) 0.0308(7) Uani 1 1 d .
H2 H 0.8594 0.3654 -0.0279 0.037 Uiso 1 1 calc R
C3 C 0.6530(3) 0.3584(2) -0.0619(2) 0.0286(7) Uani 1 1 d .
H3 H 0.6433 0.3052 -0.0967 0.034 Uiso 1 1 calc R
C4 C 0.5614(3) 0.47604(18) -0.00384(17) 0.0165(5) Uani 1 1 d .
C5 C 0.9822(3) 0.5309(2) 0.23250(18) 0.0206(6) Uani 1 1 d .
C6 C 0.4974(3) 0.8289(2) 0.19939(19) 0.0220(6) Uani 1 1 d .
C7 C 1.0974(3) 0.4046(2) 0.15645(19) 0.0247(6) Uani 1 1 d .
C8 C 1.2637(3) 0.5377(2) 0.25203(19) 0.0241(6) Uani 1 1 d .
C9 C 0.9835(4) 0.3683(2) 0.2833(2) 0.0302(7) Uani 1 1 d .
C10 C 0.4013(4) 0.8937(3) 0.3239(2) 0.0377(8) Uani 1 1 d .
C11 C 0.5256(4) 1.0085(2) 0.2420(2) 0.0337(7) Uani 1 1 d .
C12 C 0.2247(3) 0.8267(2) 0.1732(2) 0.0239(6) Uani 1 1 d .
C13 C 1.3270(4) 0.3096(2) 0.2708(2) 0.0337(7) Uani 1 1 d .
H13 H 1.2951 0.3014 0.2125 0.040 Uiso 1 1 calc R
C14 C 1.4299(5) 0.2566(3) 0.3105(3) 0.0488(11) Uani 1 1 d .
H14 H 1.4645 0.2134 0.2790 0.059 Uiso 1 1 calc R
C15 C 1.4794(6) 0.2687(4) 0.3964(4) 0.0700(17) Uani 1 1 d .
H15 H 1.5475 0.2335 0.4234 0.084 Uiso 1 1 calc R
C16 C 1.4268(5) 0.3346(4) 0.4432(3) 0.0635(15) Uani 1 1 d .
C17 C 1.3222(4) 0.3846(3) 0.3983(2) 0.0398(9) Uani 1 1 d .
C18 C 1.4727(7) 0.3568(7) 0.5333(4) 0.101(3) Uani 1 1 d .
H18 H 1.5417 0.3252 0.5647 0.122 Uiso 1 1 calc R
C19 C 1.4173(7) 0.4221(7) 0.5724(3) 0.105(3) Uani 1 1 d .
H19 H 1.4494 0.4348 0.6304 0.126 Uiso 1 1 calc R
C20 C 1.3114(6) 0.4722(5) 0.5280(3) 0.0690(17) Uani 1 1 d .
C21 C 1.2646(4) 0.4529(3) 0.4402(2) 0.0411(9) Uani 1 1 d .
C22 C 1.1090(4) 0.5620(3) 0.4282(2) 0.0389(8) Uani 1 1 d .
H22 H 1.0412 0.5930 0.3951 0.047 Uiso 1 1 calc R
C23 C 1.1483(6) 0.5855(4) 0.5154(3) 0.0592(13) Uani 1 1 d .
H23 H 1.1059 0.6308 0.5393 0.071 Uiso 1 1 calc R
C24 C 1.2479(6) 0.5421(5) 0.5643(3) 0.082(2) Uani 1 1 d .
H24 H 1.2750 0.5581 0.6220 0.099 Uiso 1 1 calc R
C25 C 0.1948(4) 1.0461(3) 0.2781(3) 0.0435(9) Uani 1 1 d .
H25 H 0.2288 1.0253 0.3304 0.052 Uiso 1 1 calc R
C26 C 0.0969(5) 1.1113(3) 0.2699(3) 0.0518(11) Uani 1 1 d .
H26 H 0.0671 1.1328 0.3163 0.062 Uiso 1 1 calc R
C27 C 0.0457(4) 1.1432(3) 0.1933(3) 0.0478(11) Uani 1 1 d .
H27 H -0.0193 1.1860 0.1875 0.057 Uiso 1 1 calc R
C28 C 0.0922(4) 1.1108(2) 0.1238(3) 0.0381(8) Uani 1 1 d .
C29 C 0.1906(3) 1.0458(2) 0.1375(2) 0.0312(7) Uani 1 1 d .
C30 C 0.0470(4) 1.1377(3) 0.0405(3) 0.0442(10) Uani 1 1 d .
H30 H -0.0177 1.1806 0.0304 0.053 Uiso 1 1 calc R
C31 C 0.0945(4) 1.1032(3) -0.0233(3) 0.0409(9) Uani 1 1 d .
H31 H 0.0620 1.1222 -0.0766 0.049 Uiso 1 1 calc R
C32 C 0.1952(4) 1.0370(2) -0.0106(3) 0.0338(8) Uani 1 1 d .
C33 C 0.2417(3) 1.0097(2) 0.0703(2) 0.0284(7) Uani 1 1 d .
C34 C 0.3868(3) 0.9113(2) 0.0278(2) 0.0284(7) Uani 1 1 d .
H34 H 0.4521 0.8691 0.0402 0.034 Uiso 1 1 calc R
C35 C 0.3450(4) 0.9345(3) -0.0549(2) 0.0352(8) Uani 1 1 d .
H35 H 0.3818 0.9075 -0.0964 0.042 Uiso 1 1 calc R
C36 C 0.2495(4) 0.9973(3) -0.0744(3) 0.0369(8) Uani 1 1 d .
H36 H 0.2212 1.0133 -0.1291 0.044 Uiso 1 1 calc R
N1 N 0.6826(2) 0.51394(16) 0.03960(15) 0.0187(5) Uani 1 1 d .
N1A N 0.6126(3) 0.7474(2) -0.0399(2) 0.0325(6) Uani 1 1 d .
N2 N 0.5409(2) 0.39875(17) -0.05288(16) 0.0201(5) Uani 1 1 d .
N3 N 0.8919(3) 0.57392(18) 0.20747(17) 0.0238(5) Uani 1 1 d .
N4 N 0.5672(3) 0.77236(18) 0.18868(17) 0.0239(5) Uani 1 1 d .
N5 N 1.0854(3) 0.3725(2) 0.08923(18) 0.0342(7) Uani 1 1 d .
N6 N 1.3507(3) 0.5835(2) 0.2410(2) 0.0353(7) Uani 1 1 d .
N7 N 0.8944(4) 0.3212(2) 0.2882(3) 0.0497(9) Uani 1 1 d .
N8 N 0.4183(5) 0.8792(3) 0.3930(2) 0.0611(11) Uani 1 1 d .
N9 N 0.6174(4) 1.0600(2) 0.2617(3) 0.0503(9) Uani 1 1 d .
N10 N 0.1377(3) 0.77263(19) 0.14818(19) 0.0299(6) Uani 1 1 d .
N11 N 1.2729(3) 0.37124(19) 0.31321(17) 0.0263(5) Uani 1 1 d .
N12 N 1.1651(3) 0.4973(2) 0.39152(16) 0.0281(6) Uani 1 1 d .
N13 N 0.2400(3) 1.01341(19) 0.2134(2) 0.0321(6) Uani 1 1 d .
N14 N 0.3365(3) 0.94743(17) 0.08935(18) 0.0251(5) Uani 1 1 d .
O1A O 0.6360(3) 0.78328(19) 0.03589(16) 0.0368(6) Uani 1 1 d .
O1W O 0.8926(2) 0.67956(15) 0.06887(14) 0.0244(4) Uani 1 1 d .
O2A O 0.6285(3) 0.66553(18) -0.0486(2) 0.0449(7) Uani 1 1 d .
O3W O 0.8586(2) 0.76564(17) 0.22893(17) 0.0345(6) Uani 1 1 d .
O3A O 0.5776(4) 0.7934(2) -0.09849(18) 0.0532(8) Uani 1 1 d .
O2W O 0.6168(2) 0.58029(18) 0.22141(16) 0.0324(5) Uani 1 1 d .
O7W O 0.8582(5) 0.9389(3) 0.2877(3) 0.0895(15) Uani 1 1 d .
O6W O 0.7980(6) 1.1862(3) 0.3735(2) 0.0905(16) Uani 1 1 d .
O4W O 0.6211(4) 0.3976(2) 0.2022(3) 0.0695(11) Uani 1 1 d .
O8W O 1.0652(6) 0.9896(4) 0.4367(3) 0.0986(15) Uani 1 1 d .
O5W O 1.1067(4) 0.7312(3) 0.3268(2) 0.0685(11) Uani 1 1 d .
O9W O 0.7916(9) 1.1588(5) 0.5313(4) 0.0635(19) Uani 0.50 1 d P

loop_
_atom_site_aniso_label
_atom_site_aniso_U_11
_atom_site_aniso_U_22
_atom_site_aniso_U_33
_atom_site_aniso_U_23
_atom_site_aniso_U_13
_atom_site_aniso_U_12
Gd1 0.01213(7) 0.01763(8) 0.01826(8) -0.00335(5) 0.00330(5) 0.00136(5)
Fe1 0.01665(19) 0.0242(2) 0.01401(19) 0.00033(15) 0.00424(15) 0.00363(15)
Fe2 0.0211(2) 0.0198(2) 0.0280(2) -0.00542(17) 0.00600(17) 0.00393(16)
C1 0.0135(13) 0.0290(15) 0.0258(15) -0.0056(12) 0.0014(11) 0.0046(11)
C2 0.0147(14) 0.0360(17) 0.0369(18) -0.0134(14) 0.0018(12) 0.0084(12)
C3 0.0187(14) 0.0273(15) 0.0345(17) -0.0137(13) 0.0019(12) 0.0059(12)
C4 0.0138(13) 0.0182(12) 0.0167(12) -0.0006(10) 0.0030(10) 0.0029(10)
C5 0.0186(13) 0.0259(14) 0.0172(13) -0.0021(11) 0.0057(11) 0.0011(11)
C6 0.0202(14) 0.0225(14) 0.0217(14) -0.0033(11) 0.0044(11) -0.0009(11)
C7 0.0173(14) 0.0355(17) 0.0206(14) 0.0001(12) 0.0033(11) 0.0082(12)
C8 0.0182(14) 0.0321(16) 0.0211(14) 0.0042(12) 0.0023(11) 0.0055(12)
C9 0.0332(18) 0.0298(16) 0.0305(17) -0.0035(13) 0.0155(14) 0.0018(13)
C10 0.040(2) 0.041(2) 0.0320(19) -0.0058(15) 0.0107(15) 0.0121(16)
C11 0.0331(18) 0.0244(16) 0.0397(19) -0.0062(14) 0.0045(15) 0.0034(13)
C12 0.0221(14) 0.0244(14) 0.0256(15) 0.0002(12) 0.0068(12) 0.0088(12)
C13 0.0303(17) 0.0355(18) 0.0380(19) 0.0063(15) 0.0113(15) 0.0111(14)
C14 0.044(2) 0.051(2) 0.058(3) 0.021(2) 0.019(2) 0.027(2)
C15 0.058(3) 0.100(4) 0.065(3) 0.042(3) 0.021(3) 0.052(3)
C16 0.050(3) 0.108(4) 0.038(2) 0.030(3) 0.008(2) 0.040(3)
C17 0.0339(19) 0.063(3) 0.0241(17) 0.0135(17) 0.0052(14) 0.0152(18)
C18 0.075(4) 0.195(9) 0.038(3) 0.040(4) 0.003(3) 0.066(5)
C19 0.076(4) 0.210(9) 0.023(2) 0.015(4) -0.003(2) 0.057(5)
C20 0.057(3) 0.125(5) 0.0194(19) 0.000(2) 0.0012(19) 0.021(3)
C21 0.036(2) 0.068(3) 0.0186(16) 0.0047(16) 0.0036(14) 0.0101(18)
C22 0.049(2) 0.044(2) 0.0231(17) -0.0076(15) 0.0123(16) 0.0040(17)
C23 0.069(3) 0.078(3) 0.029(2) -0.020(2) 0.018(2) 0.004(3)
C24 0.071(4) 0.148(6) 0.018(2) -0.022(3) 0.003(2) 0.014(4)
C25 0.046(2) 0.040(2) 0.046(2) -0.0080(17) 0.0154(18) 0.0157(17)
C26 0.054(3) 0.042(2) 0.063(3) -0.012(2) 0.026(2) 0.018(2)
C27 0.040(2) 0.0304(19) 0.075(3) -0.0032(19) 0.019(2) 0.0151(16)
C28 0.0295(18) 0.0209(15) 0.064(3) 0.0014(15) 0.0121(17) 0.0059(13)
C29 0.0244(16) 0.0199(14) 0.048(2) -0.0003(13) 0.0077(14) 0.0031(12)
C30 0.0310(19) 0.0254(17) 0.075(3) 0.0135(18) 0.0075(19) 0.0094(14)
C31 0.0325(19) 0.0300(18) 0.060(3) 0.0178(17) 0.0065(18) 0.0075(15)
C32 0.0267(17) 0.0244(16) 0.049(2) 0.0112(15) 0.0055(15) 0.0008(13)
C33 0.0217(15) 0.0187(14) 0.0428(19) 0.0028(13) 0.0048(13) 0.0010(11)
C34 0.0269(16) 0.0263(15) 0.0333(17) 0.0051(13) 0.0090(13) 0.0051(12)
C35 0.0350(19) 0.0359(18) 0.0363(19) 0.0061(15) 0.0110(15) 0.0026(15)
C36 0.0346(19) 0.0341(18) 0.042(2) 0.0129(15) 0.0069(16) 0.0005(15)
N1 0.0142(11) 0.0206(11) 0.0194(11) -0.0030(9) 0.0021(9) 0.0028(9)
N1A 0.0306(15) 0.0382(16) 0.0355(16) 0.0127(13) 0.0167(13) 0.0132(12)
N2 0.0142(11) 0.0218(12) 0.0220(12) -0.0052(9) 0.0026(9) 0.0035(9)
N3 0.0177(12) 0.0300(13) 0.0228(13) -0.0013(10) 0.0042(10) 0.0038(10)
N4 0.0223(12) 0.0236(12) 0.0244(13) -0.0041(10) 0.0051(10) 0.0034(10)
N5 0.0265(14) 0.0536(19) 0.0206(13) -0.0061(12) 0.0038(11) 0.0130(13)
N6 0.0239(14) 0.0447(17) 0.0384(17) 0.0139(14) 0.0065(12) 0.0012(12)
N7 0.056(2) 0.0382(18) 0.063(2) -0.0067(16) 0.035(2) -0.0084(16)
N8 0.077(3) 0.073(3) 0.036(2) 0.0032(19) 0.0163(19) 0.027(2)
N9 0.046(2) 0.0367(18) 0.061(2) -0.0073(16) 0.0041(17) -0.0086(15)
N10 0.0234(14) 0.0296(14) 0.0351(15) -0.0012(12) 0.0055(12) 0.0025(11)
N11 0.0238(13) 0.0314(14) 0.0249(13) 0.0070(11) 0.0059(10) 0.0076(11)
N12 0.0306(14) 0.0363(15) 0.0165(12) -0.0009(11) 0.0053(11) 0.0007(12)
N13 0.0291(15) 0.0251(13) 0.0415(17) -0.0074(12) 0.0106(13) 0.0066(11)
N14 0.0219(13) 0.0204(12) 0.0324(14) 0.0016(10) 0.0058(11) 0.0023(10)
O1A 0.0383(14) 0.0473(15) 0.0301(13) 0.0105(11) 0.0148(11) 0.0161(12)
O1W 0.0192(10) 0.0328(12) 0.0213(10) -0.0034(9) 0.0079(8) -0.0012(8)
O2A 0.0412(15) 0.0319(14) 0.067(2) 0.0054(13) 0.0233(14) 0.0074(11)
O3W 0.0245(12) 0.0340(13) 0.0382(14) -0.0173(10) 0.0027(10) -0.0015(10)
O3A 0.076(2) 0.0582(19) 0.0315(15) 0.0195(13) 0.0171(15) 0.0280(17)
O2W 0.0220(11) 0.0453(14) 0.0343(13) 0.0159(11) 0.0109(10) 0.0077(10)
O7W 0.088(3) 0.053(2) 0.108(4) -0.024(2) -0.002(3) 0.012(2)
O6W 0.133(4) 0.081(3) 0.043(2) -0.0002(18) 0.007(2) -0.064(3)
O4W 0.063(2) 0.0458(19) 0.092(3) 0.0125(19) 0.005(2) -0.0052(16)
O8W 0.100(4) 0.112(4) 0.086(3) 0.003(3) 0.030(3) 0.006(3)
O5W 0.049(2) 0.090(3) 0.060(2) 0.030(2) -0.0037(16) -0.0138(18)
O9W 0.083(5) 0.074(5) 0.029(3) -0.003(3) 0.010(3) -0.014(4)

loop_
_atom_type_symbol
_atom_type_description
_atom_type_scat_dispersion_real
_atom_type_scat_dispersion_imag
_atom_type_scat_source
C C 0.0033 0.0016 'International Tables Vol C Tables 4.2.6.8 and 6.1.1.4'
H H 0.0000 0.0000 'International Tables Vol C Tables 4.2.6.8 and 6.1.1.4'
Fe Fe 0.3463 0.8444 'International Tables Vol C Tables 4.2.6.8 and 6.1.1.4'
Gd Gd -0.1653 3.9035 'International Tables Vol C Tables 4.2.6.8 and 6.1.1.4'
N N 0.0061 0.0033 'International Tables Vol C Tables 4.2.6.8 and 6.1.1.4'
O O 0.0106 0.0060 'International Tables Vol C Tables 4.2.6.8 and 6.1.1.4'

loop_
_geom_angle_atom_site_label_1
_geom_angle_atom_site_label_2
_geom_angle_atom_site_label_3
_geom_angle
_geom_angle_site_symmetry_1
_geom_angle_site_symmetry_3
C7 Fe1 C5 87.87(13) . .
C7 Fe1 C8 88.24(14) . .
C5 Fe1 C8 92.35(13) . .
C7 Fe1 C9 89.25(14) . .
C5 Fe1 C9 86.34(14) . .
C8 Fe1 C9 177.22(14) . .
C7 Fe1 N12 175.90(13) . .
C5 Fe1 N12 96.21(12) . .
C8 Fe1 N12 91.88(13) . .
C9 Fe1 N12 90.71(13) . .
C7 Fe1 N11 93.36(12) . .
C5 Fe1 N11 178.17(12) . .
C8 Fe1 N11 89.04(12) . .
C9 Fe1 N11 92.32(14) . .
N12 Fe1 N11 82.55(12) . .
C6 Fe2 C10 86.39(14) . .
C6 Fe2 C11 89.68(14) . .
C10 Fe2 C11 89.94(18) . .
C6 Fe2 C12 88.22(12) . .
C10 Fe2 C12 91.04(16) . .
C11 Fe2 C12 177.62(14) . .
C6 Fe2 N14 95.66(12) . .
C10 Fe2 N14 177.67(14) . .
C11 Fe2 N14 91.18(14) . .
C12 Fe2 N14 87.92(12) . .
C6 Fe2 N13 177.42(13) . .
C10 Fe2 N13 96.03(15) . .
C11 Fe2 N13 91.20(14) . .
C12 Fe2 N13 90.85(12) . .
N14 Fe2 N13 81.90(12) . .
O3W Gd1 O1W 77.74(8) . .
O3W Gd1 O2W 99.44(10) . .
O1W Gd1 O2W 143.29(8) . .
O3W Gd1 O1A 91.70(10) . .
O1W Gd1 O1A 78.31(8) . .
O2W Gd1 O1A 138.29(8) . .
O3W Gd1 N4 72.70(9) . .
O1W Gd1 N4 134.40(8) . .
O2W Gd1 N4 76.40(9) . .
O1A Gd1 N4 68.83(9) . .
O3W Gd1 N3 73.54(9) . .
O1W Gd1 N3 72.83(8) . .
O2W Gd1 N3 71.36(8) . .
O1A Gd1 N3 149.71(9) . .
N4 Gd1 N3 127.87(9) . .
O3W Gd1 N1 144.91(8) . .
O1W Gd1 N1 79.11(8) . .
O2W Gd1 N1 83.94(9) . .
O1A Gd1 N1 108.98(9) . .
N4 Gd1 N1 140.75(8) . .
N3 Gd1 N1 74.63(8) . .
O3W Gd1 N2 151.04(8) . 2_665
O1W Gd1 N2 126.85(8) . 2_665
O2W Gd1 N2 70.38(8) . 2_665
O1A Gd1 N2 80.54(9) . 2_665
N4 Gd1 N2 78.50(8) . 2_665
N3 Gd1 N2 124.58(8) . 2_665
N1 Gd1 N2 62.88(8) . 2_665
O3W Gd1 O2A 128.72(9) . .
O1W Gd1 O2A 66.47(8) . .
O2W Gd1 O2A 131.20(9) . .
O1A Gd1 O2A 47.10(8) . .
N4 Gd1 O2A 107.68(8) . .
N3 Gd1 O2A 124.42(8) . .
N1 Gd1 O2A 62.07(8) . .
N2 Gd1 O2A 63.40(8) 2_665 .
N1 C1 C2 121.6(3) . .
C1 C2 C3 117.9(3) . .
N2 C3 C2 121.7(3) . .
N1 C4 N2 125.8(2) . .
N1 C4 C4 116.9(3) . 2_665
N2 C4 C4 117.3(3) . 2_665
N3 C5 Fe1 176.6(3) . .
N4 C6 Fe2 175.7(3) . .
N5 C7 Fe1 176.6(3) . .
N6 C8 Fe1 175.9(3) . .
N7 C9 Fe1 176.2(4) . .
N8 C10 Fe2 179.4(4) . .
N9 C11 Fe2 178.7(3) . .
N10 C12 Fe2 176.7(3) . .
N11 C13 C14 122.4(4) . .
C15 C14 C13 119.5(4) . .
C14 C15 C16 119.7(4) . .
C15 C16 C17 117.2(4) . .
C15 C16 C18 125.6(5) . .
C17 C16 C18 117.2(5) . .
N11 C17 C16 122.6(4) . .
N11 C17 C21 116.4(3) . .
C16 C17 C21 121.0(4) . .
C19 C18 C16 121.3(5) . .
C18 C19 C20 121.9(5) . .
C21 C20 C19 118.5(5) . .
C21 C20 C24 116.0(5) . .
C19 C20 C24 125.5(5) . .
N12 C21 C20 123.3(4) . .
N12 C21 C17 116.6(3) . .
C20 C21 C17 120.1(4) . .
N12 C22 C23 122.3(4) . .
C24 C23 C22 119.7(5) . .
C23 C24 C20 120.2(4) . .
N13 C25 C26 122.0(4) . .
C27 C26 C25 120.0(4) . .
C26 C27 C28 119.5(4) . .
C27 C28 C29 117.0(4) . .
C27 C28 C30 125.3(4) . .
C29 C28 C30 117.7(4) . .
N13 C29 C28 123.4(4) . .
N13 C29 C33 116.4(3) . .
C28 C29 C33 120.2(4) . .
C31 C30 C28 122.2(3) . .
C30 C31 C32 120.9(4) . .
C33 C32 C36 117.6(3) . .
C33 C32 C31 118.1(4) . .
C36 C32 C31 124.3(4) . .
N14 C33 C32 123.0(3) . .
N14 C33 C29 116.1(3) . .
C32 C33 C29 120.8(3) . .
N14 C34 C35 122.5(3) . .
C36 C35 C34 119.7(4) . .
C35 C36 C32 119.1(4) . .
C4 N1 C1 116.5(2) . .
C4 N1 Gd1 122.42(18) . .
C1 N1 Gd1 120.92(19) . .
O3A N1A O2A 123.9(3) . .
O3A N1A O1A 119.9(3) . .
O2A N1A O1A 116.2(3) . .
C4 N2 C3 116.4(2) . .
C4 N2 Gd1 120.47(18) . 2_665
C3 N2 Gd1 123.06(19) . 2_665
C5 N3 Gd1 170.0(2) . .
C6 N4 Gd1 165.2(3) . .
C13 N11 C17 118.6(3) . .
C13 N11 Fe1 129.4(2) . .
C17 N11 Fe1 112.0(2) . .
C22 N12 C21 118.5(3) . .
C22 N12 Fe1 129.0(3) . .
C21 N12 Fe1 112.5(2) . .
C25 N13 C29 118.1(3) . .
C25 N13 Fe2 129.2(3) . .
C29 N13 Fe2 112.7(2) . .
C34 N14 C33 118.1(3) . .
C34 N14 Fe2 129.0(2) . .
C33 N14 Fe2 112.9(2) . .
N1A O1A Gd1 107.3(2) . .
N1A O2A Gd1 89.4(2) . .

loop_
_geom_bond_atom_site_label_1
_geom_bond_atom_site_label_2
_geom_bond_distance
_geom_bond_site_symmetry_2
Gd1 O3W 2.347(2) .
Gd1 O1W 2.347(2) .
Gd1 O2W 2.383(2) .
Gd1 O1A 2.455(3) .
Gd1 N4 2.485(3) .
Gd1 N3 2.510(3) .
Gd1 N1 2.566(2) .
Gd1 N2 2.614(2) 2_665
Gd1 O2A 2.838(3) .
Fe1 C7 1.909(3) .
Fe1 C5 1.912(3) .
Fe1 C8 1.948(3) .
Fe1 C9 1.950(4) .
Fe1 N12 1.985(3) .
Fe1 N11 1.995(3) .
Fe2 C6 1.905(3) .
Fe2 C10 1.917(4) .
Fe2 C11 1.942(4) .
Fe2 C12 1.950(3) .
Fe2 N14 1.997(3) .
Fe2 N13 1.998(3) .
C1 N1 1.345(4) .
C1 C2 1.368(4) .
C2 C3 1.376(4) .
C3 N2 1.341(4) .
C4 N1 1.336(4) .
C4 N2 1.336(4) .
C4 C4 1.486(5) 2_665
C5 N3 1.148(4) .
C6 N4 1.154(4) .
C7 N5 1.147(4) .
C8 N6 1.156(4) .
C9 N7 1.148(5) .
C10 N8 1.149(6) .
C11 N9 1.149(5) .
C12 N10 1.147(4) .
C13 N11 1.330(4) .
C13 C14 1.397(5) .
C14 C15 1.373(8) .
C15 C16 1.406(8) .
C16 C17 1.410(5) .
C16 C18 1.446(8) .
C17 N11 1.362(5) .
C17 C21 1.413(6) .
C18 C19 1.345(11) .
C19 C20 1.417(8) .
C20 C21 1.408(5) .
C20 C24 1.418(9) .
C21 N12 1.355(5) .
C22 N12 1.321(5) .
C22 C23 1.403(5) .
C23 C24 1.348(8) .
C25 N13 1.327(5) .
C25 C26 1.409(6) .
C26 C27 1.372(7) .
C27 C28 1.402(6) .
C28 C29 1.410(5) .
C28 C30 1.431(6) .
C29 N13 1.364(5) .
C29 C33 1.413(5) .
C30 C31 1.337(7) .
C31 C32 1.439(5) .
C32 C33 1.400(5) .
C32 C36 1.405(6) .
C33 N14 1.362(4) .
C34 N14 1.330(4) .
C34 C35 1.400(5) .
C35 C36 1.374(5) .
N1A O3A 1.221(4) .
N1A O2A 1.245(4) .
N1A O1A 1.280(4) .
N2 Gd1 2.614(2) 2_665
